data_8106918
loop_
_publ_author_name
'Yu, Yuehai'
'Jin, Shaohua'
'Zhu, Jiaping'
'Li, Lijie'
'Chen, Shusen'
'Shu, Qinghai'

_publ_section_title
;
 Crystal structure of
 2,4,6,8,10,12-hexanitro-2,4,6,8,10,12-hexaazatetracyclo[5&#x00B7;5&#x00B7;0&#x00B7;05&#x00B7;9&#x00B7;03&#x00B7;11]dodecane
 1/3 hydrate, C6H8N12O13
;
_journal_issue 2
_journal_name_full 'Zeitschrift f\"ur Kristallographie - New Crystal Structures'
_journal_page_first 491
_journal_page_last 492
_journal_paper_doi 10.1515/ncrs-2015-0156
_journal_volume 231
_journal_year 2016
_chemical_formula_moiety 'C6 H6 N12 O12, 0.33(H2 O)'
_chemical_formula_sum 'C6 H6.66 N12 O12.33'
_chemical_formula_weight 444.17
_space_group_IT_number 61
_space_group_name_Hall '-P 2ac 2ab'
_space_group_name_H-M_alt 'P b c a'
_symmetry_cell_setting orthorhombic
_symmetry_space_group_name_H-M 'P b c a'
_atom_sites_solution_hydrogens geom
_atom_sites_solution_primary direct
_atom_sites_solution_secondary difmap
_cell_angle_alpha 90.00
_cell_angle_beta 90.00
_cell_angle_gamma 90.00
_cell_formula_units_Z 8
_cell_length_a 9.5358(12)
_cell_length_b 13.2415(16)
_cell_length_c 23.621(3)
_cell_measurement_reflns_used 4861
_cell_measurement_temperature 293(2)
_cell_measurement_theta_max 24.79
_cell_measurement_theta_min 2.75
_cell_volume 2982.6(6)
_computing_cell_refinement 'CrystalClear (Rigaku Inc., 2008)'
_computing_data_collection 'CrystalClear (Rigaku Inc., 2008)'
_computing_data_reduction 'CrystalClear (Rigaku Inc., 2008)'
_computing_structure_refinement 'SHELXL-97 (Sheldrick, 1997)'
_computing_structure_solution 'SHELXS-97 (Sheldrick, 1990)'
_diffrn_ambient_temperature 293(2)
_diffrn_detector_area_resol_mean 0
_diffrn_measured_fraction_theta_full 0.998
_diffrn_measured_fraction_theta_max 0.998
_diffrn_measurement_device_type CCD
_diffrn_measurement_method 'phi and omega scans'
_diffrn_radiation_monochromator graphite
_diffrn_radiation_source 'fine-focus sealed tube'
_diffrn_radiation_type MoK\a
_diffrn_radiation_wavelength 0.71073
_diffrn_reflns_av_R_equivalents 0.0302
_diffrn_reflns_av_sigmaI/netI 0.0174
_diffrn_reflns_limit_h_max 11
_diffrn_reflns_limit_h_min -11
_diffrn_reflns_limit_k_max 11
_diffrn_reflns_limit_k_min -15
_diffrn_reflns_limit_l_max 28
_diffrn_reflns_limit_l_min -28
_diffrn_reflns_number 17728
_diffrn_reflns_theta_full 25.05
_diffrn_reflns_theta_max 25.05
_diffrn_reflns_theta_min 1.72
_diffrn_standards_decay_% 0
_diffrn_standards_interval_count 0
_diffrn_standards_interval_time 0
_diffrn_standards_number 0
_exptl_absorpt_coefficient_mu 0.196
_exptl_absorpt_correction_T_max 0.9618
_exptl_absorpt_correction_T_min 0.9581
_exptl_absorpt_correction_type multi-scan
_exptl_absorpt_process_details sadabs
_exptl_crystal_colour yellow
_exptl_crystal_density_diffrn 2.032
_exptl_crystal_density_method 'not measured'
_exptl_crystal_description block
_exptl_crystal_F_000 1856
_exptl_crystal_size_max 0.22
_exptl_crystal_size_mid 0.21
_exptl_crystal_size_min 0.20
_refine_diff_density_max 0.465
_refine_diff_density_min -0.311
_refine_diff_density_rms 0.047
_refine_ls_extinction_method none
_refine_ls_goodness_of_fit_ref 1.031
_refine_ls_hydrogen_treatment mixed
_refine_ls_matrix_type full
_refine_ls_number_parameters 299
_refine_ls_number_reflns 2637
_refine_ls_number_restraints 14
_refine_ls_restrained_S_all 1.031
_refine_ls_R_factor_all 0.0466
_refine_ls_R_factor_gt 0.0374
_refine_ls_shift/su_max 0.000
_refine_ls_shift/su_mean 0.000
_refine_ls_structure_factor_coef Fsqd
_refine_ls_weighting_details 'calc w=1/[\s^2^(Fo^2^)+(0.0759P)^2^+5.3579P] where P=(Fo^2^+2Fc^2^)/3'
_refine_ls_weighting_scheme calc
_refine_ls_wR_factor_gt 0.0922
_refine_ls_wR_factor_ref 0.0988
_reflns_number_gt 2196
_reflns_number_total 2637
_reflns_threshold_expression >2sigma(I)
_cod_data_source_file suppl_ncrs-2015-0156_suppl.cif
_cod_data_source_block ww
_cod_original_sg_symbol_H-M Pbca
_cod_database_code 8106918

loop_
_symmetry_equiv_pos_as_xyz
'x, y, z'
'-x+1/2, -y, z+1/2'
'x+1/2, -y+1/2, -z'
'-x, y+1/2, -z+1/2'
'-x, -y, -z'
'x-1/2, y, -z-1/2'
'-x-1/2, y-1/2, z'
'x, -y-1/2, z-1/2'

loop_
_atom_site_label
_atom_site_type_symbol
_atom_site_fract_x
_atom_site_fract_y
_atom_site_fract_z
_atom_site_U_iso_or_equiv
_atom_site_adp_type
_atom_site_occupancy
_atom_site_site_symmetry_order
_atom_site_calc_flag
_atom_site_refinement_flags_posn
_atom_site_refinement_flags_adp
_atom_site_refinement_flags_occupancy
_atom_site_disorder_assembly
_atom_site_disorder_group
O1 O 0.91712(19) 0.20563(13) 0.27540(7) 0.0464(4) Uani 1 1 d . . . . .
N1 N 1.00270(16) 0.11653(12) 0.20449(6) 0.0232(4) Uani 1 1 d . . . . .
C1 C 1.1627(2) 0.15094(14) 0.13189(7) 0.0225(4) Uani 1 1 d . . . . .
H1 H 1.2643 0.1508 0.1380 0.027 Uiso 1 1 calc R . . . .
O2 O 0.80633(16) 0.07149(11) 0.24738(7) 0.0373(4) Uani 1 1 d . . . . .
N2 N 0.90146(17) 0.13255(13) 0.24494(7) 0.0285(4) Uani 1 1 d . . . . .
C2 C 1.0844(2) 0.20269(14) 0.18262(8) 0.0228(4) Uani 1 1 d . . . . .
H2 H 1.1511 0.2272 0.2110 0.027 Uiso 1 1 calc R . . . .
O3 O 0.58195(18) 0.12883(17) 0.12177(10) 0.0673(6) Uani 1 1 d . . . . .
N3 N 0.80228(17) 0.18130(13) 0.13822(7) 0.0292(4) Uani 1 1 d . . . . .
C3 C 0.9798(2) 0.21013(16) 0.06674(8) 0.0286(4) Uani 1 1 d . . . . .
H3 H 0.9646 0.2484 0.0317 0.034 Uiso 1 1 calc R . . . .
O4 O 0.62213(18) 0.28844(16) 0.12955(8) 0.0556(5) Uani 1 1 d . . . . .
N4 N 0.6560(2) 0.20128(18) 0.12776(8) 0.0415(5) Uani 1 1 d . . . . .
C4 C 0.8999(2) 0.25957(15) 0.11779(8) 0.0282(4) Uani 1 1 d . . . . .
H4 H 0.8489 0.3200 0.1056 0.034 Uiso 1 1 calc R . . . .
O5 O 0.8764(2) 0.42088(14) 0.18304(10) 0.0679(6) Uani 1 1 d . . . . .
N5 N 1.00023(17) 0.28398(12) 0.16099(7) 0.0271(4) Uani 1 1 d . . . . .
C5 C 0.8542(2) 0.08438(15) 0.11757(9) 0.0294(5) Uani 1 1 d . . . . .
H5 H 0.7784 0.0349 0.1134 0.035 Uiso 1 1 calc R . . . .
O6 O 1.0570(2) 0.38157(13) 0.23404(7) 0.0533(5) Uani 1 1 d . . . . .
N6 N 0.9744(2) 0.36803(14) 0.19602(9) 0.0404(5) Uani 1 1 d . . . . .
C6 C 0.9732(2) 0.04516(14) 0.15888(8) 0.0250(4) Uani 1 1 d . . . . .
H6 H 0.9519 -0.0223 0.1736 0.030 Uiso 1 1 calc R . . . .
O7 O 1.18482(18) 0.23923(15) -0.00816(6) 0.0515(5) Uani 1 1 d . . . . .
N7 N 1.12683(17) 0.20532(12) 0.08092(7) 0.0249(4) Uani 1 1 d . . . . .
O8 O 1.34005(16) 0.17338(14) 0.04730(7) 0.0446(4) Uani 1 1 d . . . . .
N8 N 1.22395(19) 0.20441(14) 0.03673(7) 0.0317(4) Uani 1 1 d . . . . .
N9 N 0.91689(19) 0.10995(15) 0.06323(7) 0.0357(4) Uani 1 1 d . . . . .
O9 O 0.9079(3) 0.11055(16) -0.02962(8) 0.0680(6) Uani 1 1 d . . . . .
N10 N 0.8675(2) 0.07138(16) 0.01389(9) 0.0478(5) Uani 1 1 d . . . . .
O10 O 0.7895(3) -0.00083(17) 0.01781(9) 0.0843(8) Uani 1 1 d . . . . .
O11 O 1.15630(18) -0.10876(12) 0.16057(8) 0.0477(4) Uani 1 1 d . . . . .
N11 N 1.10722(17) 0.04745(12) 0.12995(7) 0.0254(4) Uani 1 1 d . . . . .
O12 O 1.32388(17) -0.01444(13) 0.12873(8) 0.0470(4) Uani 1 1 d . . . . .
N12 N 1.20368(19) -0.03131(13) 0.14178(7) 0.0318(4) Uani 1 1 d . . . . .
O13 O 0.9918(9) 0.4354(6) 0.0411(3) 0.095(3) Uani 0.3333 1 d . . P . .
H13A H 1.0640 0.3958 0.0586 0.142 Uiso 0.3333 1 d R . P . .
H13B H 1.0087 0.5057 0.0483 0.142 Uiso 0.3333 1 d R . P . .

loop_
_atom_site_aniso_label
_atom_site_aniso_U_11
_atom_site_aniso_U_22
_atom_site_aniso_U_33
_atom_site_aniso_U_23
_atom_site_aniso_U_13
_atom_site_aniso_U_12
O1 0.0547(11) 0.0487(10) 0.0358(8) -0.0159(8) 0.0168(8) -0.0096(8)
N1 0.0227(8) 0.0268(8) 0.0202(8) 0.0007(7) 0.0024(6) -0.0006(7)
C1 0.0222(9) 0.0259(10) 0.0194(9) 0.0010(8) -0.0004(7) -0.0004(8)
O2 0.0311(8) 0.0354(8) 0.0455(9) 0.0070(7) 0.0116(7) -0.0047(7)
N2 0.0282(9) 0.0339(9) 0.0234(8) 0.0030(8) 0.0048(7) 0.0020(8)
C2 0.0226(9) 0.0262(10) 0.0197(9) -0.0003(8) -0.0011(7) -0.0028(8)
O3 0.0260(9) 0.0803(15) 0.0958(16) 0.0075(12) -0.0099(10) -0.0131(10)
N3 0.0190(8) 0.0345(9) 0.0342(9) 0.0067(8) -0.0036(7) 0.0008(7)
C3 0.0275(10) 0.0353(11) 0.0229(9) 0.0038(9) -0.0022(8) -0.0003(9)
O4 0.0381(10) 0.0656(13) 0.0633(12) 0.0098(10) 0.0062(9) 0.0227(9)
N4 0.0248(10) 0.0623(14) 0.0374(11) 0.0104(10) 0.0003(8) 0.0061(10)
C4 0.0264(10) 0.0286(11) 0.0296(10) 0.0064(8) -0.0001(8) 0.0036(8)
O5 0.0774(14) 0.0380(10) 0.0884(15) -0.0113(10) 0.0138(12) 0.0260(10)
N5 0.0307(9) 0.0212(8) 0.0293(9) -0.0047(7) 0.0016(7) 0.0003(7)
C5 0.0266(10) 0.0308(11) 0.0307(10) -0.0003(9) -0.0031(8) -0.0073(9)
O6 0.0722(13) 0.0448(10) 0.0430(10) -0.0211(8) 0.0123(9) -0.0206(9)
N6 0.0526(12) 0.0251(9) 0.0435(11) -0.0077(9) 0.0180(10) -0.0064(9)
C6 0.0276(10) 0.0221(9) 0.0253(10) 0.0008(8) 0.0012(8) -0.0011(8)
O7 0.0438(10) 0.0864(13) 0.0242(8) 0.0202(8) 0.0011(7) -0.0065(9)
N7 0.0242(8) 0.0318(9) 0.0187(8) 0.0034(7) 0.0024(7) 0.0001(7)
O8 0.0293(9) 0.0649(11) 0.0398(9) 0.0090(8) 0.0088(7) 0.0043(8)
N8 0.0325(10) 0.0389(10) 0.0237(9) 0.0029(8) 0.0040(7) -0.0065(8)
N9 0.0370(10) 0.0488(11) 0.0213(8) -0.0011(8) -0.0089(7) -0.0121(9)
O9 0.1088(18) 0.0663(13) 0.0290(9) -0.0107(9) 0.0020(10) -0.0023(12)
N10 0.0634(14) 0.0420(12) 0.0381(12) -0.0126(10) -0.0058(10) 0.0025(11)
O10 0.125(2) 0.0644(13) 0.0630(14) -0.0184(11) -0.0154(14) -0.0386(15)
O11 0.0509(10) 0.0287(8) 0.0635(11) 0.0129(8) 0.0011(9) 0.0057(7)
N11 0.0269(9) 0.0220(8) 0.0273(8) 0.0017(7) 0.0027(7) 0.0033(7)
O12 0.0325(9) 0.0480(10) 0.0605(11) 0.0115(8) 0.0092(8) 0.0137(8)
N12 0.0381(11) 0.0285(10) 0.0288(9) 0.0023(8) -0.0011(8) 0.0086(8)
O13 0.111(6) 0.071(4) 0.102(6) 0.004(4) -0.051(5) -0.038(4)

loop_
_atom_type_symbol
_atom_type_description
_atom_type_scat_dispersion_real
_atom_type_scat_dispersion_imag
_atom_type_scat_source
C C 0.0033 0.0016 'International Tables Vol C Tables 4.2.6.8 and 6.1.1.4'
H H 0.0000 0.0000 'International Tables Vol C Tables 4.2.6.8 and 6.1.1.4'
N N 0.0061 0.0033 'International Tables Vol C Tables 4.2.6.8 and 6.1.1.4'
O O 0.0106 0.0060 'International Tables Vol C Tables 4.2.6.8 and 6.1.1.4'

loop_
_geom_angle_atom_site_label_1
_geom_angle_atom_site_label_2
_geom_angle_atom_site_label_3
_geom_angle
_geom_angle_site_symmetry_1
_geom_angle_site_symmetry_3
N2 N1 C2 119.66(15) . .
N2 N1 C6 118.52(15) . .
C6 N1 C2 110.12(14) . .
C2 C1 H1 111.0 . .
N7 C1 H1 111.0 . .
N7 C1 C2 107.83(15) . .
N7 C1 N11 110.72(15) . .
N11 C1 H1 111.0 . .
N11 C1 C2 105.05(14) . .
O1 N2 N1 116.63(16) . .
O1 N2 O2 126.37(17) . .
O2 N2 N1 116.99(16) . .
N1 C2 C1 100.43(14) . .
N1 C2 H2 111.0 . .
C1 C2 H2 111.0 . .
N5 C2 N1 114.15(15) . .
N5 C2 C1 108.74(14) . .
N5 C2 H2 111.0 . .
N4 N3 C4 115.22(16) . .
N4 N3 C5 115.62(17) . .
C5 N3 C4 107.12(15) . .
C4 C3 H3 111.2 . .
N7 C3 H3 111.2 . .
N7 C3 C4 108.15(16) . .
N7 C3 N9 111.88(17) . .
N9 C3 H3 111.2 . .
N9 C3 C4 102.93(16) . .
O3 N4 N3 116.3(2) . .
O4 N4 O3 127.9(2) . .
O4 N4 N3 115.6(2) . .
N3 C4 C3 105.35(16) . .
N3 C4 H4 110.9 . .
C3 C4 H4 110.9 . .
N5 C4 N3 110.26(16) . .
N5 C4 C3 108.48(16) . .
N5 C4 H4 110.9 . .
C4 N5 C2 117.15(15) . .
N6 N5 C2 118.73(17) . .
N6 N5 C4 118.63(17) . .
N3 C5 H5 111.8 . .
N3 C5 C6 108.98(15) . .
C6 C5 H5 111.8 . .
N9 C5 N3 103.27(16) . .
N9 C5 H5 111.8 . .
N9 C5 C6 108.97(16) . .
O5 N6 N5 116.4(2) . .
O5 N6 O6 127.4(2) . .
O6 N6 N5 116.1(2) . .
N1 C6 C5 112.34(15) . .
N1 C6 H6 111.6 . .
C5 C6 H6 111.6 . .
N11 C6 N1 99.47(14) . .
N11 C6 C5 109.53(15) . .
N11 C6 H6 111.6 . .
C3 N7 C1 116.46(15) . .
N8 N7 C1 117.53(15) . .
N8 N7 C3 118.15(15) . .
O7 N8 N7 116.47(18) . .
O8 N8 O7 126.25(18) . .
O8 N8 N7 117.20(16) . .
C5 N9 C3 109.29(16) . .
N10 N9 C3 122.27(18) . .
N10 N9 C5 121.83(18) . .
O9 N10 N9 117.2(2) . .
O9 N10 O10 126.5(2) . .
O10 N10 N9 116.3(2) . .
C6 N11 C1 108.79(15) . .
N12 N11 C1 116.49(15) . .
N12 N11 C6 117.61(15) . .
O11 N12 N11 117.07(17) . .
O11 N12 O12 127.38(18) . .
O12 N12 N11 115.41(17) . .
H13A O13 H13B 109.5 . .

loop_
_geom_bond_atom_site_label_1
_geom_bond_atom_site_label_2
_geom_bond_distance
_geom_bond_site_symmetry_2
O1 N2 1.215(2) .
N1 N2 1.375(2) .
N1 C2 1.475(2) .
N1 C6 1.460(2) .
C1 H1 0.9800 .
C1 C2 1.569(3) .
C1 N7 1.444(2) .
C1 N11 1.470(2) .
O2 N2 1.217(2) .
C2 H2 0.9800 .
C2 N5 1.437(2) .
O3 N4 1.200(3) .
N3 N4 1.441(2) .
N3 C4 1.475(3) .
N3 C5 1.459(3) .
C3 H3 0.9800 .
C3 C4 1.569(3) .
C3 N7 1.443(3) .
C3 N9 1.458(3) .
O4 N4 1.199(3) .
C4 H4 0.9800 .
C4 N5 1.435(3) .
O5 N6 1.207(3) .
N5 N6 1.409(2) .
C5 H5 0.9800 .
C5 C6 1.584(3) .
C5 N9 1.456(3) .
O6 N6 1.208(3) .
C6 H6 0.9800 .
C6 N11 1.449(3) .
O7 N8 1.215(2) .
N7 N8 1.395(2) .
O8 N8 1.207(2) .
N9 N10 1.357(3) .
O9 N10 1.214(3) .
N10 O10 1.215(3) .
O11 N12 1.205(2) .
N11 N12 1.418(2) .
O12 N12 1.208(2) .
O13 H13A 0.9601 .
O13 H13B 0.9602 .

loop_
_geom_torsion_atom_site_label_1
_geom_torsion_atom_site_label_2
_geom_torsion_atom_site_label_3
_geom_torsion_atom_site_label_4
_geom_torsion
_geom_torsion_site_symmetry_1
_geom_torsion_site_symmetry_2
_geom_torsion_site_symmetry_3
_geom_torsion_site_symmetry_4
N1 C2 N5 C4 -55.2(2) . . . .
N1 C2 N5 N6 98.37(19) . . . .
N1 C6 N11 C1 -36.70(18) . . . .
N1 C6 N11 N12 98.51(17) . . . .
C1 C2 N5 C4 56.0(2) . . . .
C1 C2 N5 N6 -150.43(16) . . . .
C1 N7 N8 O7 170.82(18) . . . .
C1 N7 N8 O8 -12.3(3) . . . .
C1 N11 N12 O11 153.60(18) . . . .
C1 N11 N12 O12 -30.4(2) . . . .
N2 N1 C2 C1 -170.40(15) . . . .
N2 N1 C2 N5 -54.3(2) . . . .
N2 N1 C6 C5 67.8(2) . . . .
N2 N1 C6 N11 -176.41(15) . . . .
C2 N1 N2 O1 -26.5(2) . . . .
C2 N1 N2 O2 154.69(17) . . . .
C2 N1 C6 C5 -75.22(19) . . . .
C2 N1 C6 N11 40.57(18) . . . .
C2 C1 N7 C3 -58.8(2) . . . .
C2 C1 N7 N8 152.55(16) . . . .
C2 C1 N11 C6 20.91(19) . . . .
C2 C1 N11 N12 -114.85(17) . . . .
C2 N5 N6 O5 -161.20(19) . . . .
C2 N5 N6 O6 22.2(3) . . . .
N3 C4 N5 C2 57.5(2) . . . .
N3 C4 N5 N6 -96.0(2) . . . .
N3 C5 C6 N1 -2.2(2) . . . .
N3 C5 C6 N11 -111.70(17) . . . .
N3 C5 N9 C3 34.7(2) . . . .
N3 C5 N9 N10 -117.3(2) . . . .
C3 C4 N5 C2 -57.4(2) . . . .
C3 C4 N5 N6 149.06(16) . . . .
C3 N7 N8 O7 22.8(3) . . . .
C3 N7 N8 O8 -160.37(19) . . . .
C3 N9 N10 O9 18.2(3) . . . .
C3 N9 N10 O10 -163.5(2) . . . .
N4 N3 C4 C3 -110.23(19) . . . .
N4 N3 C4 N5 132.92(18) . . . .
N4 N3 C5 C6 -147.43(16) . . . .
N4 N3 C5 N9 96.83(19) . . . .
C4 N3 N4 O3 150.6(2) . . . .
C4 N3 N4 O4 -33.8(3) . . . .
C4 N3 C5 C6 82.61(18) . . . .
C4 N3 C5 N9 -33.13(19) . . . .
C4 C3 N7 C1 57.5(2) . . . .
C4 C3 N7 N8 -154.06(16) . . . .
C4 C3 N9 C5 -21.9(2) . . . .
C4 C3 N9 N10 130.0(2) . . . .
C4 N5 N6 O5 -8.1(3) . . . .
C4 N5 N6 O6 175.33(18) . . . .
C5 N3 N4 O3 24.7(3) . . . .
C5 N3 N4 O4 -159.69(19) . . . .
C5 N3 C4 C3 19.96(19) . . . .
C5 N3 C4 N5 -96.90(18) . . . .
C5 C6 N11 C1 81.22(18) . . . .
C5 C6 N11 N12 -143.58(16) . . . .
C5 N9 N10 O9 166.6(2) . . . .
C5 N9 N10 O10 -15.1(3) . . . .
C6 N1 N2 O1 -165.92(17) . . . .
C6 N1 N2 O2 15.2(2) . . . .
C6 N1 C2 C1 -27.86(18) . . . .
C6 N1 C2 N5 88.28(18) . . . .
C6 C5 N9 C3 -81.1(2) . . . .
C6 C5 N9 N10 126.9(2) . . . .
C6 N11 N12 O11 21.8(2) . . . .
C6 N11 N12 O12 -162.18(18) . . . .
N7 C1 C2 N1 122.08(15) . . . .
N7 C1 C2 N5 2.0(2) . . . .
N7 C1 N11 C6 -95.24(17) . . . .
N7 C1 N11 N12 129.00(16) . . . .
N7 C3 C4 N3 -117.58(17) . . . .
N7 C3 C4 N5 0.5(2) . . . .
N7 C3 N9 C5 94.00(19) . . . .
N7 C3 N9 N10 -114.1(2) . . . .
N9 C3 C4 N3 0.95(19) . . . .
N9 C3 C4 N5 119.01(17) . . . .
N9 C3 N7 C1 -55.1(2) . . . .
N9 C3 N7 N8 93.3(2) . . . .
N9 C5 C6 N1 109.86(18) . . . .
N9 C5 C6 N11 0.3(2) . . . .
N11 C1 C2 N1 3.96(17) . . . .
N11 C1 C2 N5 -116.15(16) . . . .
N11 C1 N7 C3 55.6(2) . . . .
N11 C1 N7 N8 -93.04(19) . . . .
